data_4123269
loop_
_publ_author_name
'Tsurumaki, Eiji'
'Sung, Jooyoung'
'Kim, Dongho'
'Osuka, Atsuhiro'

_publ_section_title
;
 Subporphyrinato Boron(III) Hydrides.
;
_journal_issue 3
_journal_name_full 'Journal of the American Chemical Society'
_journal_page_first 1056
_journal_page_last 1059
_journal_paper_doi 10.1021/ja5126269
_journal_volume 137
_journal_year 2015
_chemical_formula_moiety '2(C33 H21 B F N3), C H2 Cl2'
_chemical_formula_sum 'C33.5 H22 B Cl F N3'
_chemical_formula_weight 531.80
_chemical_name_systematic
; 
 ? 
;
_space_group_IT_number 14
_symmetry_cell_setting monoclinic
_symmetry_Int_Tables_number 14
_symmetry_space_group_name_Hall '-P 2ybc'
_symmetry_space_group_name_H-M 'P 1 21/c 1'
_atom_sites_solution_hydrogens geom
_atom_sites_solution_primary direct
_atom_sites_solution_secondary difmap
_audit_creation_method SHELXL-97
_cell_angle_alpha 90.00
_cell_angle_beta 98.248(10)
_cell_angle_gamma 90.00
_cell_formula_units_Z 8
_cell_length_a 9.667(3)
_cell_length_b 25.121(8)
_cell_length_c 21.748(7)
_cell_measurement_reflns_used 3449
_cell_measurement_temperature 93(2)
_cell_measurement_theta_max 68.2
_cell_measurement_theta_min 25.2
_cell_volume 5227(3)
_computing_structure_refinement 'SHELXL-97 (Sheldrick, 1997)'
_computing_structure_solution 'SHELXS-97 (Sheldrick, 1990)'
_diffrn_ambient_temperature 93(2)
_diffrn_detector_area_resol_mean 5.8140
_diffrn_measured_fraction_theta_full 0.987
_diffrn_measured_fraction_theta_max 0.987
_diffrn_measurement_device_type 'Rigaku XtaLAB P200'
_diffrn_measurement_method \w
_diffrn_radiation_monochromator graphite
_diffrn_radiation_source 'fine-focus sealed tube'
_diffrn_radiation_type CuK\a
_diffrn_radiation_wavelength 1.54187
_diffrn_reflns_av_R_equivalents 0.0596
_diffrn_reflns_av_sigmaI/netI 0.0640
_diffrn_reflns_limit_h_max 11
_diffrn_reflns_limit_h_min -11
_diffrn_reflns_limit_k_max 28
_diffrn_reflns_limit_k_min -29
_diffrn_reflns_limit_l_max 25
_diffrn_reflns_limit_l_min -22
_diffrn_reflns_number 34427
_diffrn_reflns_theta_full 66.99
_diffrn_reflns_theta_max 66.99
_diffrn_reflns_theta_min 6.62
_exptl_absorpt_coefficient_mu 1.580
_exptl_absorpt_correction_T_max 0.9844
_exptl_absorpt_correction_T_min 0.7640
_exptl_absorpt_correction_type multi-scan
_exptl_absorpt_process_details 'REQAB (Rigaku, 1998)'
_exptl_crystal_colour yellow
_exptl_crystal_density_diffrn 1.352
_exptl_crystal_density_method 'not measured'
_exptl_crystal_description Prism
_exptl_crystal_F_000 2200
_exptl_crystal_size_max 0.18
_exptl_crystal_size_mid 0.05
_exptl_crystal_size_min 0.01
_refine_diff_density_max 0.485
_refine_diff_density_min -0.565
_refine_diff_density_rms 0.074
_refine_ls_extinction_method none
_refine_ls_goodness_of_fit_ref 1.039
_refine_ls_hydrogen_treatment mixed
_refine_ls_matrix_type full
_refine_ls_number_parameters 712
_refine_ls_number_reflns 9183
_refine_ls_number_restraints 0
_refine_ls_restrained_S_all 1.039
_refine_ls_R_factor_all 0.0892
_refine_ls_R_factor_gt 0.0646
_refine_ls_shift/su_max 0.000
_refine_ls_shift/su_mean 0.000
_refine_ls_structure_factor_coef Fsqd
_refine_ls_weighting_details 'calc w=1/[\s^2^(Fo^2^)+(0.0917P)^2^+5.7279P] where P=(Fo^2^+2Fc^2^)/3'
_refine_ls_weighting_scheme calc
_refine_ls_wR_factor_gt 0.1609
_refine_ls_wR_factor_ref 0.1895
_reflns_number_gt 6693
_reflns_number_total 9183
_reflns_threshold_expression >2sigma(I)
_cod_data_source_file ja5126269_si_005.cif
_cod_data_source_block 40626tsu
_cod_depositor_comments
;
The following automatic conversions were performed:

'_exptl_absorpt_correction_type' value 'Multi-scan' changed to
'multi-scan' according to
/home/saulius/struct/COD-crude-data--automatic-downloads/rss-feeds/ACS/lib/dictionaries/cif_core.dic
dictionary named 'cif_core.dic' version 2.4.2 from 2011-04-26.

Automatic conversion script
Id: cif_fix_values 2935 2014-11-11 08:27:57Z andrius 

 Adding full bibliography for 4123265--4123269.cif.
;
_cod_original_sg_symbol_H-M 'P 21/c'
_cod_database_code 4123269

loop_
_symmetry_equiv_pos_as_xyz
'x, y, z'
'-x, y+1/2, -z+1/2'
'-x, -y, -z'
'x, -y-1/2, z-1/2'

loop_
_atom_site_label
_atom_site_type_symbol
_atom_site_fract_x
_atom_site_fract_y
_atom_site_fract_z
_atom_site_U_iso_or_equiv
_atom_site_adp_type
_atom_site_occupancy
_atom_site_symmetry_multiplicity
_atom_site_calc_flag
_atom_site_refinement_flags
B1 B 0.1697(3) 0.26539(13) 0.24407(15) 0.0194(7) Uani 1 1 d .
F1 F 0.27100(16) 0.26804(7) 0.20360(8) 0.0241(4) Uani 1 1 d .
N1 N 0.2305(2) 0.25098(9) 0.30864(11) 0.0190(5) Uani 1 1 d .
N2 N 0.0601(2) 0.22450(9) 0.22456(11) 0.0192(5) Uani 1 1 d .
N3 N 0.0952(2) 0.31648(10) 0.24820(11) 0.0196(5) Uani 1 1 d .
C1 C 0.2720(3) 0.28718(12) 0.35500(13) 0.0194(6) Uani 1 1 d .
C2 C 0.3344(3) 0.25560(12) 0.40729(14) 0.0222(6) Uani 1 1 d .
H1 H 0.3785 0.2688 0.4450 0.027 Uiso 1 1 calc R
C3 C 0.3175(3) 0.20291(12) 0.39177(14) 0.0228(6) Uani 1 1 d .
H2 H 0.3476 0.1743 0.4174 0.027 Uiso 1 1 calc R
C4 C 0.2456(3) 0.19924(12) 0.32923(14) 0.0202(6) Uani 1 1 d .
C5 C 0.1751(3) 0.15742(11) 0.29304(13) 0.0193(6) Uani 1 1 d .
C6 C 0.0728(3) 0.17161(11) 0.24197(13) 0.0193(6) Uani 1 1 d .
C7 C -0.0460(3) 0.14546(12) 0.20622(14) 0.0222(6) Uani 1 1 d .
H3 H -0.0649 0.1092 0.2059 0.027 Uiso 1 1 calc R
C8 C -0.1257(3) 0.18366(12) 0.17287(14) 0.0210(6) Uani 1 1 d .
H4 H -0.2076 0.1775 0.1457 0.025 Uiso 1 1 calc R
C9 C -0.0618(3) 0.23475(12) 0.18674(13) 0.0191(6) Uani 1 1 d .
C10 C -0.1049(3) 0.28858(12) 0.17639(13) 0.0203(6) Uani 1 1 d .
C11 C -0.0283(3) 0.32917(12) 0.21167(13) 0.0207(6) Uani 1 1 d .
C12 C -0.0626(3) 0.38199(12) 0.22989(14) 0.0220(6) Uani 1 1 d .
H5 H -0.1381 0.4022 0.2117 0.026 Uiso 1 1 calc R
C13 C 0.0356(3) 0.39761(12) 0.27904(14) 0.0209(6) Uani 1 1 d .
H6 H 0.0381 0.4301 0.2997 0.025 Uiso 1 1 calc R
C14 C 0.1331(3) 0.35463(11) 0.29248(13) 0.0192(6) Uani 1 1 d .
C15 C 0.2308(3) 0.34126(12) 0.34593(13) 0.0208(6) Uani 1 1 d .
C16 C 0.2003(3) 0.10213(11) 0.31504(13) 0.0194(6) Uani 1 1 d .
C17 C 0.0927(3) 0.06483(12) 0.31576(14) 0.0215(6) Uani 1 1 d .
H7 H 0.0011 0.0745 0.3008 0.026 Uiso 1 1 calc R
C18 C 0.1207(3) 0.01362(12) 0.33846(14) 0.0260(7) Uani 1 1 d .
H8 H 0.0479 -0.0106 0.3380 0.031 Uiso 1 1 calc R
C19 C 0.2556(3) -0.00167(12) 0.36172(15) 0.0267(7) Uani 1 1 d .
H9 H 0.2737 -0.0358 0.3775 0.032 Uiso 1 1 calc R
C20 C 0.3641(3) 0.03492(12) 0.36120(14) 0.0252(7) Uani 1 1 d .
H10 H 0.4552 0.0251 0.3767 0.030 Uiso 1 1 calc R
C21 C 0.3369(3) 0.08558(12) 0.33786(14) 0.0237(7) Uani 1 1 d .
H11 H 0.4107 0.1093 0.3372 0.028 Uiso 1 1 calc R
C22 C -0.2360(3) 0.30316(12) 0.13597(14) 0.0203(6) Uani 1 1 d .
C23 C -0.3632(3) 0.27654(12) 0.14109(14) 0.0235(6) Uani 1 1 d .
H12 H -0.3645 0.2494 0.1701 0.028 Uiso 1 1 calc R
C24 C -0.4847(3) 0.29045(12) 0.10342(14) 0.0256(7) Uani 1 1 d .
H13 H -0.5675 0.2728 0.1074 0.031 Uiso 1 1 calc R
C25 C -0.4846(3) 0.33072(13) 0.05956(14) 0.0261(7) Uani 1 1 d .
H14 H -0.5667 0.3398 0.0339 0.031 Uiso 1 1 calc R
C26 C -0.3610(3) 0.35734(13) 0.05433(15) 0.0259(7) Uani 1 1 d .
H15 H -0.3607 0.3846 0.0254 0.031 Uiso 1 1 calc R
C27 C -0.2377(3) 0.34359(12) 0.09196(14) 0.0236(7) Uani 1 1 d .
H16 H -0.1555 0.3616 0.0878 0.028 Uiso 1 1 calc R
C28 C 0.2726(3) 0.38242(12) 0.39367(14) 0.0219(6) Uani 1 1 d .
C29 C 0.2691(3) 0.37297(13) 0.45703(14) 0.0265(7) Uani 1 1 d .
H17 H 0.2396 0.3401 0.4699 0.032 Uiso 1 1 calc R
C30 C 0.3092(3) 0.41239(14) 0.50065(15) 0.0315(7) Uani 1 1 d .
H18 H 0.3080 0.4056 0.5426 0.038 Uiso 1 1 calc R
C31 C 0.3515(3) 0.46226(14) 0.48174(16) 0.0308(7) Uani 1 1 d .
H19 H 0.3795 0.4886 0.5110 0.037 Uiso 1 1 calc R
C32 C 0.3515(3) 0.47219(13) 0.41930(15) 0.0290(7) Uani 1 1 d .
H20 H 0.3779 0.5055 0.4065 0.035 Uiso 1 1 calc R
C33 C 0.3125(3) 0.43288(12) 0.37553(15) 0.0235(6) Uani 1 1 d .
H21 H 0.3129 0.4401 0.3336 0.028 Uiso 1 1 calc R
B2 B -0.6705(3) 0.54184(13) 0.24171(16) 0.0196(7) Uani 1 1 d .
F2 F -0.77621(16) 0.53616(7) 0.27981(8) 0.0242(4) Uani 1 1 d .
N4 N -0.5924(2) 0.49133(9) 0.23617(11) 0.0184(5) Uani 1 1 d .
N5 N -0.7261(2) 0.55794(9) 0.17742(11) 0.0199(5) Uani 1 1 d .
N6 N -0.5646(2) 0.58256(9) 0.26561(11) 0.0196(5) Uani 1 1 d .
C34 C -0.4694(3) 0.47835(12) 0.27279(13) 0.0199(6) Uani 1 1 d .
C35 C -0.4319(3) 0.42670(12) 0.25207(13) 0.0210(6) Uani 1 1 d .
H22 H -0.3552 0.4066 0.2693 0.025 Uiso 1 1 calc R
C36 C -0.5283(3) 0.41202(12) 0.20264(14) 0.0225(6) Uani 1 1 d .
H23 H -0.5292 0.3801 0.1809 0.027 Uiso 1 1 calc R
C37 C -0.6284(3) 0.45473(12) 0.19009(14) 0.0206(6) Uani 1 1 d .
C38 C -0.7260(3) 0.46849(11) 0.13728(13) 0.0194(6) Uani 1 1 d .
C39 C -0.7660(3) 0.52321(12) 0.12943(14) 0.0216(6) Uani 1 1 d .
C40 C -0.8251(3) 0.55630(12) 0.07819(14) 0.0241(7) Uani 1 1 d .
H24 H -0.8666 0.5443 0.0394 0.029 Uiso 1 1 calc R
C41 C -0.8096(3) 0.60875(12) 0.09635(15) 0.0243(7) Uani 1 1 d .
H25 H -0.8378 0.6382 0.0718 0.029 Uiso 1 1 calc R
C42 C -0.7424(3) 0.61022(12) 0.15974(14) 0.0209(6) Uani 1 1 d .
C43 C -0.6779(3) 0.65110(12) 0.19940(14) 0.0207(6) Uani 1 1 d .
C44 C -0.5786(3) 0.63596(11) 0.25105(14) 0.0200(6) Uani 1 1 d .
C45 C -0.4650(3) 0.66135(12) 0.29025(14) 0.0218(6) Uani 1 1 d .
H26 H -0.4499 0.6979 0.2936 0.026 Uiso 1 1 calc R
C46 C -0.3828(3) 0.62309(12) 0.32187(13) 0.0208(6) Uani 1 1 d .
H27 H -0.3019 0.6291 0.3497 0.025 Uiso 1 1 calc R
C47 C -0.4433(3) 0.57155(12) 0.30456(13) 0.0195(6) Uani 1 1 d .
C48 C -0.3970(3) 0.51781(12) 0.31141(13) 0.0204(6) Uani 1 1 d .
C49 C -0.7746(3) 0.42721(12) 0.09077(14) 0.0211(6) Uani 1 1 d .
C50 C -0.8126(3) 0.37695(12) 0.11159(14) 0.0226(6) Uani 1 1 d .
H28 H -0.8050 0.3702 0.1540 0.027 Uiso 1 1 calc R
C51 C -0.8612(3) 0.33739(13) 0.06933(15) 0.0251(7) Uani 1 1 d .
H29 H -0.8855 0.3043 0.0836 0.030 Uiso 1 1 calc R
C52 C -0.8738(3) 0.34699(13) 0.00592(15) 0.0262(7) Uani 1 1 d .
H30 H -0.9082 0.3207 -0.0223 0.031 Uiso 1 1 calc R
C53 C -0.8345(3) 0.39618(13) -0.01495(15) 0.0273(7) Uani 1 1 d .
H31 H -0.8419 0.4025 -0.0574 0.033 Uiso 1 1 calc R
C54 C -0.7845(3) 0.43600(13) 0.02654(14) 0.0246(7) Uani 1 1 d .
H32 H -0.7574 0.4686 0.0118 0.030 Uiso 1 1 calc R
C55 C -0.7090(3) 0.70767(12) 0.18326(14) 0.0207(6) Uani 1 1 d .
C56 C -0.8472(3) 0.72327(12) 0.16395(14) 0.0228(6) Uani 1 1 d .
H33 H -0.9177 0.6978 0.1604 0.027 Uiso 1 1 calc R
C57 C -0.8812(3) 0.77572(12) 0.15012(15) 0.0259(7) Uani 1 1 d .
H34 H -0.9738 0.7853 0.1374 0.031 Uiso 1 1 calc R
C58 C -0.7764(3) 0.81441(13) 0.15524(15) 0.0284(7) Uani 1 1 d .
H35 H -0.7989 0.8499 0.1467 0.034 Uiso 1 1 calc R
C59 C -0.6384(3) 0.79946(12) 0.17309(14) 0.0260(7) Uani 1 1 d .
H36 H -0.5681 0.8250 0.1757 0.031 Uiso 1 1 calc R
C60 C -0.6044(3) 0.74669(12) 0.18717(14) 0.0235(7) Uani 1 1 d .
H37 H -0.5116 0.7372 0.1993 0.028 Uiso 1 1 calc R
C61 C -0.2660(3) 0.50310(11) 0.35172(13) 0.0202(6) Uani 1 1 d .
C62 C -0.2637(3) 0.45932(12) 0.39181(14) 0.0237(7) Uani 1 1 d .
H38 H -0.3451 0.4399 0.3933 0.028 Uiso 1 1 calc R
C63 C -0.1419(3) 0.44464(12) 0.42911(15) 0.0258(7) Uani 1 1 d .
H39 H -0.1417 0.4154 0.4553 0.031 Uiso 1 1 calc R
C64 C -0.0193(3) 0.47352(13) 0.42772(15) 0.0284(7) Uani 1 1 d .
H40 H 0.0625 0.4639 0.4532 0.034 Uiso 1 1 calc R
C65 C -0.0204(3) 0.51678(13) 0.38810(15) 0.0265(7) Uani 1 1 d .
H41 H 0.0613 0.5360 0.3868 0.032 Uiso 1 1 calc R
C66 C -0.1423(3) 0.53164(12) 0.35040(15) 0.0254(7) Uani 1 1 d .
H42 H -0.1417 0.5608 0.3241 0.030 Uiso 1 1 calc R
C67 C 0.2578(4) 0.72095(16) 0.50465(19) 0.0460(10) Uani 1 1 d .
H43 H 0.2830 0.7489 0.4776 0.055 Uiso 1 1 calc R
H44 H 0.2772 0.7337 0.5471 0.055 Uiso 1 1 calc R
Cl1 Cl 0.36111(10) 0.66452(4) 0.49648(5) 0.0488(3) Uani 1 1 d .
Cl2 Cl 0.07794(11) 0.70744(5) 0.48636(5) 0.0604(3) Uani 1 1 d .

loop_
_atom_site_aniso_label
_atom_site_aniso_U_11
_atom_site_aniso_U_22
_atom_site_aniso_U_33
_atom_site_aniso_U_23
_atom_site_aniso_U_13
_atom_site_aniso_U_12
B1 0.0170(16) 0.0206(17) 0.0207(18) 0.0018(13) 0.0032(13) -0.0003(13)
F1 0.0194(8) 0.0277(9) 0.0268(10) 0.0046(7) 0.0083(7) 0.0027(7)
N1 0.0169(12) 0.0190(13) 0.0207(13) 0.0010(10) 0.0014(9) -0.0018(9)
N2 0.0160(12) 0.0210(13) 0.0208(13) 0.0007(10) 0.0029(10) -0.0006(10)
N3 0.0165(12) 0.0217(13) 0.0208(13) 0.0018(10) 0.0039(10) -0.0018(10)
C1 0.0172(14) 0.0222(15) 0.0184(15) 0.0009(12) 0.0011(11) -0.0020(11)
C2 0.0188(14) 0.0256(16) 0.0213(16) -0.0009(12) 0.0001(12) -0.0036(12)
C3 0.0195(14) 0.0260(16) 0.0231(16) 0.0028(12) 0.0037(12) -0.0004(12)
C4 0.0151(14) 0.0204(15) 0.0259(16) 0.0013(12) 0.0052(12) 0.0011(11)
C5 0.0165(14) 0.0219(15) 0.0208(15) 0.0000(12) 0.0070(11) -0.0017(11)
C6 0.0163(14) 0.0200(15) 0.0227(16) 0.0000(12) 0.0060(11) -0.0006(11)
C7 0.0190(14) 0.0240(16) 0.0244(16) -0.0009(12) 0.0060(12) -0.0006(12)
C8 0.0171(14) 0.0234(16) 0.0222(16) -0.0024(12) 0.0020(12) 0.0003(11)
C9 0.0178(14) 0.0223(15) 0.0175(15) 0.0012(12) 0.0039(11) 0.0009(11)
C10 0.0168(14) 0.0243(16) 0.0207(16) 0.0013(12) 0.0057(12) -0.0004(11)
C11 0.0177(14) 0.0246(16) 0.0202(15) 0.0021(12) 0.0038(11) -0.0023(12)
C12 0.0176(14) 0.0198(15) 0.0289(17) 0.0024(12) 0.0047(12) 0.0006(11)
C13 0.0199(14) 0.0204(15) 0.0224(16) -0.0013(12) 0.0031(12) 0.0021(11)
C14 0.0145(13) 0.0238(15) 0.0194(15) -0.0028(12) 0.0024(11) -0.0041(11)
C15 0.0184(14) 0.0239(16) 0.0206(16) -0.0012(12) 0.0046(12) -0.0015(12)
C16 0.0215(15) 0.0190(15) 0.0187(15) -0.0009(11) 0.0064(12) -0.0015(11)
C17 0.0207(15) 0.0219(15) 0.0220(16) 0.0012(12) 0.0038(12) 0.0022(12)
C18 0.0263(16) 0.0235(16) 0.0287(17) 0.0016(13) 0.0065(13) -0.0042(13)
C19 0.0299(16) 0.0206(16) 0.0307(18) 0.0035(13) 0.0086(14) 0.0060(13)
C20 0.0211(15) 0.0286(17) 0.0265(17) 0.0017(13) 0.0054(12) 0.0053(13)
C21 0.0218(15) 0.0264(16) 0.0239(17) -0.0003(13) 0.0066(12) 0.0000(12)
C22 0.0178(14) 0.0217(15) 0.0222(16) -0.0009(12) 0.0055(12) 0.0030(11)
C23 0.0190(15) 0.0253(16) 0.0264(17) 0.0014(13) 0.0045(12) 0.0001(12)
C24 0.0198(15) 0.0283(17) 0.0286(18) -0.0024(13) 0.0030(13) -0.0015(12)
C25 0.0180(14) 0.0342(18) 0.0247(17) -0.0027(14) -0.0016(12) 0.0052(13)
C26 0.0241(16) 0.0272(17) 0.0270(17) 0.0025(13) 0.0059(13) 0.0049(13)
C27 0.0193(15) 0.0263(16) 0.0253(17) 0.0003(13) 0.0035(12) -0.0005(12)
C28 0.0164(14) 0.0263(16) 0.0225(16) -0.0019(12) 0.0008(12) -0.0019(12)
C29 0.0244(16) 0.0303(17) 0.0254(17) -0.0009(13) 0.0058(13) -0.0009(13)
C30 0.0317(17) 0.041(2) 0.0218(17) -0.0033(14) 0.0029(14) 0.0041(15)
C31 0.0198(15) 0.0389(19) 0.0333(19) -0.0110(15) 0.0020(13) -0.0002(13)
C32 0.0214(16) 0.0289(17) 0.038(2) -0.0049(14) 0.0075(13) -0.0039(13)
C33 0.0190(14) 0.0269(16) 0.0255(17) -0.0025(13) 0.0066(12) -0.0029(12)
B2 0.0139(15) 0.0227(17) 0.0226(18) 0.0031(14) 0.0038(13) 0.0017(13)
F2 0.0190(8) 0.0245(9) 0.0306(10) 0.0033(7) 0.0091(7) 0.0004(7)
N4 0.0158(11) 0.0201(13) 0.0195(13) -0.0004(10) 0.0030(9) 0.0008(9)
N5 0.0178(12) 0.0167(12) 0.0245(14) 0.0023(10) 0.0011(10) -0.0003(9)
N6 0.0160(12) 0.0174(12) 0.0261(14) 0.0003(10) 0.0055(10) 0.0001(9)
C34 0.0157(13) 0.0225(15) 0.0221(16) 0.0012(12) 0.0048(11) -0.0020(11)
C35 0.0181(14) 0.0227(15) 0.0221(16) 0.0015(12) 0.0026(12) 0.0017(11)
C36 0.0215(15) 0.0235(16) 0.0224(16) -0.0007(12) 0.0032(12) 0.0016(12)
C37 0.0156(13) 0.0221(15) 0.0246(16) -0.0001(12) 0.0049(11) -0.0019(11)
C38 0.0168(13) 0.0217(15) 0.0198(15) 0.0005(12) 0.0036(11) 0.0000(11)
C39 0.0179(14) 0.0228(16) 0.0241(16) -0.0012(12) 0.0031(12) 0.0002(12)
C40 0.0207(15) 0.0273(16) 0.0235(17) 0.0005(13) 0.0006(12) 0.0000(12)
C41 0.0184(15) 0.0239(16) 0.0302(18) 0.0040(13) 0.0026(12) 0.0060(12)
C42 0.0141(13) 0.0222(15) 0.0265(16) 0.0004(12) 0.0033(12) 0.0004(11)
C43 0.0165(14) 0.0224(15) 0.0241(16) 0.0020(12) 0.0055(12) -0.0002(11)
C44 0.0178(14) 0.0173(14) 0.0258(16) 0.0019(12) 0.0068(12) 0.0003(11)
C45 0.0227(15) 0.0189(15) 0.0244(16) -0.0003(12) 0.0060(12) 0.0005(12)
C46 0.0176(14) 0.0255(16) 0.0192(15) -0.0018(12) 0.0021(11) -0.0014(12)
C47 0.0157(13) 0.0239(16) 0.0192(15) 0.0018(12) 0.0035(11) 0.0010(11)
C48 0.0187(14) 0.0234(15) 0.0195(15) 0.0018(12) 0.0041(11) -0.0021(12)
C49 0.0140(13) 0.0270(16) 0.0224(16) -0.0011(12) 0.0030(11) 0.0022(11)
C50 0.0195(15) 0.0269(16) 0.0221(16) 0.0005(12) 0.0052(12) 0.0009(12)
C51 0.0165(14) 0.0272(17) 0.0323(18) -0.0016(13) 0.0061(12) -0.0026(12)
C52 0.0182(14) 0.0342(18) 0.0263(17) -0.0082(14) 0.0034(12) 0.0019(13)
C53 0.0244(16) 0.0345(18) 0.0230(17) -0.0009(14) 0.0035(13) 0.0085(13)
C54 0.0221(15) 0.0279(17) 0.0244(17) 0.0028(13) 0.0054(12) 0.0013(12)
C55 0.0193(14) 0.0226(15) 0.0210(16) 0.0018(12) 0.0059(12) 0.0035(12)
C56 0.0202(15) 0.0251(16) 0.0241(16) 0.0031(12) 0.0068(12) 0.0021(12)
C57 0.0231(16) 0.0272(17) 0.0292(17) 0.0044(13) 0.0097(13) 0.0070(13)
C58 0.0357(18) 0.0246(17) 0.0270(17) -0.0005(13) 0.0116(14) 0.0040(14)
C59 0.0300(17) 0.0230(16) 0.0254(17) 0.0018(13) 0.0055(13) -0.0016(13)
C60 0.0233(15) 0.0230(16) 0.0251(17) 0.0020(12) 0.0067(12) 0.0024(12)
C61 0.0201(14) 0.0204(15) 0.0201(15) -0.0003(12) 0.0034(12) 0.0028(11)
C62 0.0220(15) 0.0240(16) 0.0256(17) 0.0011(13) 0.0050(12) 0.0010(12)
C63 0.0252(16) 0.0257(16) 0.0264(17) 0.0002(13) 0.0029(13) 0.0059(13)
C64 0.0239(16) 0.0339(18) 0.0257(18) -0.0050(14) -0.0021(13) 0.0036(13)
C65 0.0180(15) 0.0311(17) 0.0301(18) -0.0034(14) 0.0021(12) -0.0018(13)
C66 0.0229(15) 0.0246(16) 0.0284(17) 0.0025(13) 0.0027(13) -0.0005(12)
C67 0.055(2) 0.046(2) 0.038(2) 0.0137(18) 0.0124(18) 0.0067(19)
Cl1 0.0396(5) 0.0494(6) 0.0577(6) 0.0019(5) 0.0073(4) 0.0045(4)
Cl2 0.0459(6) 0.0973(9) 0.0382(6) 0.0060(5) 0.0064(4) 0.0222(6)

loop_
_atom_type_symbol
_atom_type_description
_atom_type_scat_dispersion_real
_atom_type_scat_dispersion_imag
_atom_type_scat_source
C C 0.0181 0.0091 'International Tables Vol C Tables 4.2.6.8 and 6.1.1.4'
H H 0.0000 0.0000 'International Tables Vol C Tables 4.2.6.8 and 6.1.1.4'
B B 0.0090 0.0039 'International Tables Vol C Tables 4.2.6.8 and 6.1.1.4'
F F 0.0727 0.0534 'International Tables Vol C Tables 4.2.6.8 and 6.1.1.4'
N N 0.0311 0.0180 'International Tables Vol C Tables 4.2.6.8 and 6.1.1.4'
Cl Cl 0.3639 0.7018 'International Tables Vol C Tables 4.2.6.8 and 6.1.1.4'

loop_
_geom_angle_atom_site_label_1
_geom_angle_atom_site_label_2
_geom_angle_atom_site_label_3
_geom_angle
F1 B1 N3 112.6(2)
F1 B1 N1 112.7(2)
N3 B1 N1 106.5(2)
F1 B1 N2 112.5(2)
N3 B1 N2 106.4(2)
N1 B1 N2 105.6(2)
C1 N1 C4 112.3(2)
C1 N1 B1 124.5(2)
C4 N1 B1 123.1(2)
C9 N2 C6 112.5(2)
C9 N2 B1 124.0(2)
C6 N2 B1 123.5(2)
C14 N3 C11 111.5(2)
C14 N3 B1 124.4(2)
C11 N3 B1 123.8(2)
N1 C1 C15 118.9(3)
N1 C1 C2 105.0(2)
C15 C1 C2 135.3(3)
C3 C2 C1 108.4(3)
C3 C2 H1 125.8
C1 C2 H1 125.8
C2 C3 C4 108.6(3)
C2 C3 H2 125.7
C4 C3 H2 125.7
N1 C4 C5 119.7(3)
N1 C4 C3 105.2(2)
C5 C4 C3 134.2(3)
C6 C5 C4 118.0(3)
C6 C5 C16 123.5(3)
C4 C5 C16 118.0(3)
N2 C6 C5 118.6(3)
N2 C6 C7 104.8(2)
C5 C6 C7 135.6(3)
C8 C7 C6 108.0(3)
C8 C7 H3 126.0
C6 C7 H3 126.0
C7 C8 C9 108.8(3)
C7 C8 H4 125.6
C9 C8 H4 125.6
N2 C9 C10 118.9(3)
N2 C9 C8 105.5(2)
C10 C9 C8 135.1(3)
C11 C10 C9 118.6(3)
C11 C10 C22 118.6(3)
C9 C10 C22 122.3(3)
N3 C11 C10 119.3(3)
N3 C11 C12 105.7(2)
C10 C11 C12 133.6(3)
C13 C12 C11 108.4(3)
C13 C12 H5 125.8
C11 C12 H5 125.8
C12 C13 C14 107.6(3)
C12 C13 H6 126.2
C14 C13 H6 126.2
N3 C14 C15 119.1(3)
N3 C14 C13 106.3(2)
C15 C14 C13 132.9(3)
C1 C15 C14 118.5(3)
C1 C15 C28 121.8(3)
C14 C15 C28 119.2(3)
C17 C16 C21 117.4(3)
C17 C16 C5 122.9(3)
C21 C16 C5 119.7(3)
C18 C17 C16 121.0(3)
C18 C17 H7 119.5
C16 C17 H7 119.5
C19 C18 C17 120.8(3)
C19 C18 H8 119.6
C17 C18 H8 119.6
C18 C19 C20 119.0(3)
C18 C19 H9 120.5
C20 C19 H9 120.5
C21 C20 C19 120.4(3)
C21 C20 H10 119.8
C19 C20 H10 119.8
C20 C21 C16 121.4(3)
C20 C21 H11 119.3
C16 C21 H11 119.3
C27 C22 C23 118.2(3)
C27 C22 C10 120.9(3)
C23 C22 C10 121.0(3)
C24 C23 C22 120.6(3)
C24 C23 H12 119.7
C22 C23 H12 119.7
C23 C24 C25 120.5(3)
C23 C24 H13 119.7
C25 C24 H13 119.7
C26 C25 C24 119.5(3)
C26 C25 H14 120.3
C24 C25 H14 120.3
C25 C26 C27 120.5(3)
C25 C26 H15 119.7
C27 C26 H15 119.7
C26 C27 C22 120.7(3)
C26 C27 H16 119.6
C22 C27 H16 119.6
C33 C28 C29 118.5(3)
C33 C28 C15 119.6(3)
C29 C28 C15 121.9(3)
C30 C29 C28 120.4(3)
C30 C29 H17 119.8
C28 C29 H17 119.8
C29 C30 C31 120.2(3)
C29 C30 H18 119.9
C31 C30 H18 119.9
C32 C31 C30 119.5(3)
C32 C31 H19 120.3
C30 C31 H19 120.3
C31 C32 C33 120.6(3)
C31 C32 H20 119.7
C33 C32 H20 119.7
C32 C33 C28 120.7(3)
C32 C33 H21 119.6
C28 C33 H21 119.6
F2 B2 N5 112.7(2)
F2 B2 N6 112.6(3)
N5 B2 N6 106.3(2)
F2 B2 N4 112.3(2)
N5 B2 N4 106.0(2)
N6 B2 N4 106.4(2)
C37 N4 C34 111.9(2)
C37 N4 B2 123.6(2)
C34 N4 B2 124.2(2)
C42 N5 C39 112.8(2)
C42 N5 B2 122.6(3)
C39 N5 B2 124.7(2)
C47 N6 C44 112.6(2)
C47 N6 B2 124.2(2)
C44 N6 B2 123.2(2)
N4 C34 C48 119.4(3)
N4 C34 C35 105.6(2)
C48 C34 C35 133.8(3)
C36 C35 C34 108.4(3)
C36 C35 H22 125.8
C34 C35 H22 125.8
C35 C36 C37 108.1(3)
C35 C36 H23 126.0
C37 C36 H23 126.0
N4 C37 C38 119.9(3)
N4 C37 C36 105.5(2)
C38 C37 C36 133.1(3)
C37 C38 C39 117.8(3)
C37 C38 C49 119.5(3)
C39 C38 C49 122.6(3)
N5 C39 C38 118.6(3)
N5 C39 C40 105.0(3)
C38 C39 C40 135.8(3)
C41 C40 C39 108.4(3)
C41 C40 H24 125.8
C39 C40 H24 125.8
C40 C41 C42 108.4(3)
C40 C41 H25 125.8
C42 C41 H25 125.8
N5 C42 C43 119.8(3)
N5 C42 C41 105.2(3)
C43 C42 C41 134.2(3)
C44 C43 C42 118.2(3)
C44 C43 C55 122.3(3)
C42 C43 C55 119.4(3)
N6 C44 C43 118.3(3)
N6 C44 C45 104.7(2)
C43 C44 C45 136.2(3)
C46 C45 C44 109.0(3)
C46 C45 H26 125.5
C44 C45 H26 125.5
C45 C46 C47 108.3(3)
C45 C46 H27 125.9
C47 C46 H27 125.9
N6 C47 C48 118.9(3)
N6 C47 C46 104.9(2)
C48 C47 C46 135.4(3)
C34 C48 C47 118.7(3)
C34 C48 C61 119.0(3)
C47 C48 C61 121.9(3)
C54 C49 C50 118.5(3)
C54 C49 C38 122.7(3)
C50 C49 C38 118.8(3)
C51 C50 C49 120.5(3)
C51 C50 H28 119.7
C49 C50 H28 119.7
C50 C51 C52 120.4(3)
C50 C51 H29 119.8
C52 C51 H29 119.8
C53 C52 C51 119.4(3)
C53 C52 H30 120.3
C51 C52 H30 120.3
C54 C53 C52 121.0(3)
C54 C53 H31 119.5
C52 C53 H31 119.5
C53 C54 C49 120.1(3)
C53 C54 H32 120.0
C49 C54 H32 120.0
C56 C55 C60 118.1(3)
C56 C55 C43 119.5(3)
C60 C55 C43 122.4(3)
C57 C56 C55 121.4(3)
C57 C56 H33 119.3
C55 C56 H33 119.3
C56 C57 C58 119.9(3)
C56 C57 H34 120.0
C58 C57 H34 120.0
C59 C58 C57 119.5(3)
C59 C58 H35 120.3
C57 C58 H35 120.3
C58 C59 C60 120.5(3)
C58 C59 H36 119.7
C60 C59 H36 119.7
C59 C60 C55 120.6(3)
C59 C60 H37 119.7
C55 C60 H37 119.7
C66 C61 C62 118.5(3)
C66 C61 C48 121.4(3)
C62 C61 C48 120.0(3)
C63 C62 C61 120.8(3)
C63 C62 H38 119.6
C61 C62 H38 119.6
C62 C63 C64 120.3(3)
C62 C63 H39 119.9
C64 C63 H39 119.9
C65 C64 C63 119.4(3)
C65 C64 H40 120.3
C63 C64 H40 120.3
C64 C65 C66 120.6(3)
C64 C65 H41 119.7
C66 C65 H41 119.7
C65 C66 C61 120.4(3)
C65 C66 H42 119.8
C61 C66 H42 119.8
Cl1 C67 Cl2 112.3(2)
Cl1 C67 H43 109.2
Cl2 C67 H43 109.2
Cl1 C67 H44 109.2
Cl2 C67 H44 109.2
H43 C67 H44 107.9

loop_
_geom_bond_atom_site_label_1
_geom_bond_atom_site_label_2
_geom_bond_distance
B1 F1 1.409(4)
B1 N3 1.481(4)
B1 N1 1.487(4)
B1 N2 1.493(4)
N1 C1 1.374(4)
N1 C4 1.376(4)
N2 C9 1.362(4)
N2 C6 1.382(4)
N3 C14 1.371(4)
N3 C11 1.373(4)
C1 C15 1.421(4)
C1 C2 1.446(4)
C2 C3 1.370(4)
C2 H1 0.9300
C3 C4 1.439(4)
C3 H2 0.9300
C4 C5 1.426(4)
C5 C6 1.422(4)
C5 C16 1.478(4)
C6 C7 1.449(4)
C7 C8 1.371(4)
C7 H3 0.9300
C8 C9 1.437(4)
C8 H4 0.9300
C9 C10 1.423(4)
C10 C11 1.419(4)
C10 C22 1.481(4)
C11 C12 1.437(4)
C12 C13 1.381(4)
C12 H5 0.9300
C13 C14 1.435(4)
C13 H6 0.9300
C14 C15 1.429(4)
C15 C28 1.480(4)
C16 C17 1.402(4)
C16 C21 1.406(4)
C17 C18 1.390(4)
C17 H7 0.9300
C18 C19 1.384(4)
C18 H8 0.9300
C19 C20 1.396(4)
C19 H9 0.9300
C20 C21 1.381(4)
C20 H10 0.9300
C21 H11 0.9300
C22 C27 1.394(4)
C22 C23 1.418(4)
C23 C24 1.378(4)
C23 H12 0.9300
C24 C25 1.391(4)
C24 H13 0.9300
C25 C26 1.388(4)
C25 H14 0.9300
C26 C27 1.389(4)
C26 H15 0.9300
C27 H16 0.9300
C28 C33 1.398(4)
C28 C29 1.403(4)
C29 C30 1.388(5)
C29 H17 0.9300
C30 C31 1.398(5)
C30 H18 0.9300
C31 C32 1.381(5)
C31 H19 0.9300
C32 C33 1.386(4)
C32 H20 0.9300
C33 H21 0.9300
B2 F2 1.412(3)
B2 N5 1.480(4)
B2 N6 1.488(4)
B2 N4 1.490(4)
N4 C37 1.368(4)
N4 C34 1.372(4)
N5 C42 1.371(4)
N5 C39 1.373(4)
N6 C47 1.372(4)
N6 C44 1.380(4)
C34 C48 1.418(4)
C34 C35 1.437(4)
C35 C36 1.368(4)
C35 H22 0.9300
C36 C37 1.445(4)
C36 H23 0.9300
C37 C38 1.421(4)
C38 C39 1.431(4)
C38 C49 1.477(4)
C39 C40 1.441(4)
C40 C41 1.377(4)
C40 H24 0.9300
C41 C42 1.438(4)
C41 H25 0.9300
C42 C43 1.426(4)
C43 C44 1.421(4)
C43 C55 1.484(4)
C44 C45 1.439(4)
C45 C46 1.368(4)
C45 H26 0.9300
C46 C47 1.448(4)
C46 H27 0.9300
C47 C48 1.423(4)
C48 C61 1.480(4)
C49 C54 1.404(4)
C49 C50 1.407(4)
C50 C51 1.389(4)
C50 H28 0.9300
C51 C52 1.388(5)
C51 H29 0.9300
C52 C53 1.388(5)
C52 H30 0.9300
C53 C54 1.387(4)
C53 H31 0.9300
C54 H32 0.9300
C55 C56 1.398(4)
C55 C60 1.402(4)
C56 C57 1.381(4)
C56 H33 0.9300
C57 C58 1.397(4)
C57 H34 0.9300
C58 C59 1.386(4)
C58 H35 0.9300
C59 C60 1.389(4)
C59 H36 0.9300
C60 H37 0.9300
C61 C66 1.398(4)
C61 C62 1.402(4)
C62 C63 1.380(4)
C62 H38 0.9300
C63 C64 1.393(4)
C63 H39 0.9300
C64 C65 1.386(5)
C64 H40 0.9300
C65 C66 1.386(4)
C65 H41 0.9300
C66 H42 0.9300
C67 Cl1 1.757(4)
C67 Cl2 1.760(4)
C67 H43 0.9700
C67 H44 0.9700

loop_
_geom_torsion_atom_site_label_1
_geom_torsion_atom_site_label_2
_geom_torsion_atom_site_label_3
_geom_torsion_atom_site_label_4
_geom_torsion
F1 B1 N1 C1 94.0(3)
N3 B1 N1 C1 -29.9(4)
N2 B1 N1 C1 -142.8(3)
F1 B1 N1 C4 -89.0(3)
N3 B1 N1 C4 147.1(2)
N2 B1 N1 C4 34.3(3)
F1 B1 N2 C9 -91.4(3)
N3 B1 N2 C9 32.4(4)
N1 B1 N2 C9 145.3(3)
F1 B1 N2 C6 87.2(3)
N3 B1 N2 C6 -149.0(3)
N1 B1 N2 C6 -36.1(4)
F1 B1 N3 C14 -93.7(3)
N1 B1 N3 C14 30.3(4)
N2 B1 N3 C14 142.6(3)
F1 B1 N3 C11 92.9(3)
N1 B1 N3 C11 -143.2(3)
N2 B1 N3 C11 -30.9(4)
C4 N1 C1 C15 -164.2(2)
B1 N1 C1 C15 13.1(4)
C4 N1 C1 C2 7.4(3)
B1 N1 C1 C2 -175.3(3)
N1 C1 C2 C3 -4.7(3)
C15 C1 C2 C3 164.8(3)
C1 C2 C3 C4 0.6(3)
C1 N1 C4 C5 163.5(2)
B1 N1 C4 C5 -13.9(4)
C1 N1 C4 C3 -7.0(3)
B1 N1 C4 C3 175.6(2)
C2 C3 C4 N1 3.7(3)
C2 C3 C4 C5 -164.8(3)
N1 C4 C5 C6 -10.4(4)
C3 C4 C5 C6 156.8(3)
N1 C4 C5 C16 176.7(2)
C3 C4 C5 C16 -16.1(5)
C9 N2 C6 C5 -164.2(2)
B1 N2 C6 C5 17.1(4)
C9 N2 C6 C7 6.5(3)
B1 N2 C6 C7 -172.3(2)
C4 C5 C6 N2 8.8(4)
C16 C5 C6 N2 -178.7(2)
C4 C5 C6 C7 -158.3(3)
C16 C5 C6 C7 14.3(5)
N2 C6 C7 C8 -3.3(3)
C5 C6 C7 C8 164.9(3)
C6 C7 C8 C9 -0.7(3)
C6 N2 C9 C10 165.8(2)
B1 N2 C9 C10 -15.4(4)
C6 N2 C9 C8 -6.9(3)
B1 N2 C9 C8 171.8(2)
C7 C8 C9 N2 4.5(3)
C7 C8 C9 C10 -166.5(3)
N2 C9 C10 C11 -7.6(4)
C8 C9 C10 C11 162.5(3)
N2 C9 C10 C22 180.0(2)
C8 C9 C10 C22 -10.0(5)
C14 N3 C11 C10 -161.4(3)
B1 N3 C11 C10 12.8(4)
C14 N3 C11 C12 6.7(3)
B1 N3 C11 C12 -179.1(2)
C9 C10 C11 N3 8.9(4)
C22 C10 C11 N3 -178.4(2)
C9 C10 C11 C12 -155.2(3)
C22 C10 C11 C12 17.5(5)
N3 C11 C12 C13 -3.9(3)
C10 C11 C12 C13 161.7(3)
C11 C12 C13 C14 -0.1(3)
C11 N3 C14 C15 160.3(2)
B1 N3 C14 C15 -13.9(4)
C11 N3 C14 C13 -6.8(3)
B1 N3 C14 C13 179.0(2)
C12 C13 C14 N3 4.1(3)
C12 C13 C14 C15 -160.5(3)
N1 C1 C15 C14 8.0(4)
C2 C1 C15 C14 -160.4(3)
N1 C1 C15 C28 -179.6(2)
C2 C1 C15 C28 12.1(5)
N3 C14 C15 C1 -7.7(4)
C13 C14 C15 C1 155.4(3)
N3 C14 C15 C28 179.6(2)
C13 C14 C15 C28 -17.3(5)
C6 C5 C16 C17 -37.1(4)
C4 C5 C16 C17 135.4(3)
C6 C5 C16 C21 144.4(3)
C4 C5 C16 C21 -43.0(4)
C21 C16 C17 C18 0.3(4)
C5 C16 C17 C18 -178.2(3)
C16 C17 C18 C19 0.8(5)
C17 C18 C19 C20 -1.0(5)
C18 C19 C20 C21 0.1(5)
C19 C20 C21 C16 1.1(5)
C17 C16 C21 C20 -1.2(4)
C5 C16 C21 C20 177.3(3)
C11 C10 C22 C27 53.9(4)
C9 C10 C22 C27 -133.7(3)
C11 C10 C22 C23 -125.9(3)
C9 C10 C22 C23 46.6(4)
C27 C22 C23 C24 0.0(4)
C10 C22 C23 C24 179.8(3)
C22 C23 C24 C25 0.2(5)
C23 C24 C25 C26 -0.7(5)
C24 C25 C26 C27 0.8(5)
C25 C26 C27 C22 -0.5(5)
C23 C22 C27 C26 0.1(4)
C10 C22 C27 C26 -179.7(3)
C1 C15 C28 C33 139.5(3)
C14 C15 C28 C33 -48.1(4)
C1 C15 C28 C29 -42.6(4)
C14 C15 C28 C29 129.8(3)
C33 C28 C29 C30 -2.3(4)
C15 C28 C29 C30 179.9(3)
C28 C29 C30 C31 1.0(5)
C29 C30 C31 C32 0.7(5)
C30 C31 C32 C33 -1.2(5)
C31 C32 C33 C28 -0.1(5)
C29 C28 C33 C32 1.8(4)
C15 C28 C33 C32 179.7(3)
F2 B2 N4 C37 91.7(3)
N5 B2 N4 C37 -31.8(3)
N6 B2 N4 C37 -144.7(3)
F2 B2 N4 C34 -94.6(3)
N5 B2 N4 C34 141.8(3)
N6 B2 N4 C34 29.0(4)
F2 B2 N5 C42 89.2(3)
N6 B2 N5 C42 -34.6(3)
N4 B2 N5 C42 -147.5(2)
F2 B2 N5 C39 -91.1(3)
N6 B2 N5 C39 145.1(3)
N4 B2 N5 C39 32.2(4)
F2 B2 N6 C47 92.1(3)
N5 B2 N6 C47 -144.0(3)
N4 B2 N6 C47 -31.3(4)
F2 B2 N6 C44 -87.5(3)
N5 B2 N6 C44 36.4(4)
N4 B2 N6 C44 149.1(3)
C37 N4 C34 C48 163.0(3)
B2 N4 C34 C48 -11.3(4)
C37 N4 C34 C35 -6.1(3)
B2 N4 C34 C35 179.6(2)
N4 C34 C35 C36 3.0(3)
C48 C34 C35 C36 -163.9(3)
C34 C35 C36 C37 1.0(3)
C34 N4 C37 C38 -161.1(2)
B2 N4 C37 C38 13.2(4)
C34 N4 C37 C36 6.7(3)
B2 N4 C37 C36 -179.0(2)
C35 C36 C37 N4 -4.6(3)
C35 C36 C37 C38 160.9(3)
N4 C37 C38 C39 10.1(4)
C36 C37 C38 C39 -153.7(3)
N4 C37 C38 C49 -174.1(2)
C36 C37 C38 C49 22.1(5)
C42 N5 C39 C38 166.1(2)
B2 N5 C39 C38 -13.6(4)
C42 N5 C39 C40 -5.7(3)
B2 N5 C39 C40 174.5(3)
C37 C38 C39 N5 -10.0(4)
C49 C38 C39 N5 174.3(2)
C37 C38 C39 C40 158.7(3)
C49 C38 C39 C40 -17.0(5)
N5 C39 C40 C41 3.9(3)
C38 C39 C40 C41 -165.9(3)
C39 C40 C41 C42 -0.9(3)
C39 N5 C42 C43 -166.0(3)
B2 N5 C42 C43 13.7(4)
C39 N5 C42 C41 5.2(3)
B2 N5 C42 C41 -175.0(2)
C40 C41 C42 N5 -2.5(3)
C40 C41 C42 C43 166.9(3)
N5 C42 C43 C44 10.9(4)
C41 C42 C43 C44 -157.3(3)
N5 C42 C43 C55 -173.2(2)
C41 C42 C43 C55 18.6(5)
C47 N6 C44 C43 163.7(2)
B2 N6 C44 C43 -16.6(4)
C47 N6 C44 C45 -7.5(3)
B2 N6 C44 C45 172.1(2)
C42 C43 C44 N6 -9.4(4)
C55 C43 C44 N6 174.8(2)
C42 C43 C44 C45 158.3(3)
C55 C43 C44 C45 -17.5(5)
N6 C44 C45 C46 5.0(3)
C43 C44 C45 C46 -163.8(3)
C44 C45 C46 C47 -1.0(3)
C44 N6 C47 C48 -164.5(2)
B2 N6 C47 C48 15.8(4)
C44 N6 C47 C46 6.9(3)
B2 N6 C47 C46 -172.7(2)
C45 C46 C47 N6 -3.4(3)
C45 C46 C47 C48 165.9(3)
N4 C34 C48 C47 -8.8(4)
C35 C34 C48 C47 156.6(3)
N4 C34 C48 C61 178.7(2)
C35 C34 C48 C61 -15.9(5)
N6 C47 C48 C34 6.7(4)
C46 C47 C48 C34 -161.5(3)
N6 C47 C48 C61 178.9(3)
C46 C47 C48 C61 10.7(5)
C37 C38 C49 C54 -135.1(3)
C39 C38 C49 C54 40.5(4)
C37 C38 C49 C50 44.8(4)
C39 C38 C49 C50 -139.6(3)
C54 C49 C50 C51 -1.2(4)
C38 C49 C50 C51 178.8(3)
C49 C50 C51 C52 -0.4(4)
C50 C51 C52 C53 1.3(4)
C51 C52 C53 C54 -0.7(4)
C52 C53 C54 C49 -0.9(4)
C50 C49 C54 C53 1.8(4)
C38 C49 C54 C53 -178.2(3)
C44 C43 C55 C56 -139.3(3)
C42 C43 C55 C56 45.0(4)
C44 C43 C55 C60 40.0(4)
C42 C43 C55 C60 -135.7(3)
C60 C55 C56 C57 -1.2(4)
C43 C55 C56 C57 178.2(3)
C55 C56 C57 C58 0.1(5)
C56 C57 C58 C59 1.2(5)
C57 C58 C59 C60 -1.4(5)
C58 C59 C60 C55 0.3(5)
C56 C55 C60 C59 1.0(4)
C43 C55 C60 C59 -178.4(3)
C34 C48 C61 C66 126.6(3)
C47 C48 C61 C66 -45.6(4)
C34 C48 C61 C62 -52.6(4)
C47 C48 C61 C62 135.2(3)
C66 C61 C62 C63 -0.1(4)
C48 C61 C62 C63 179.1(3)
C61 C62 C63 C64 0.5(5)
C62 C63 C64 C65 -0.7(5)
C63 C64 C65 C66 0.5(5)
C64 C65 C66 C61 -0.1(5)
C62 C61 C66 C65 -0.1(4)
C48 C61 C66 C65 -179.3(3)
